data_7236471
loop_
_publ_author_name
'von Arx, Tobias'
'Szentkuti, Alexander'
'Zehnder, Thomas N.'
'Blacque, Olivier'
'Venkatesan, Koushik'

_publ_section_title
;
 Stable N-heterocyclic carbene (NHC) cyclometalated (C^C) gold(iii)
 complexes as blue--blue green phosphorescence emitters
;
_journal_issue 15
_journal_name_full 'Journal of Materials Chemistry C'
_journal_page_first 3765
_journal_paper_doi 10.1039/C6TC05551F
_journal_volume 5
_journal_year 2017
_chemical_formula_moiety '4(C28 H11 Au F10 N2 O), C5 H12'
_chemical_formula_sum 'C117 H56 Au4 F40 N8 O4'
_chemical_formula_weight 3185.56
_chemical_name_systematic
'(3,4-dibenzofurandiyl(3-methyl-1H-imidazol-2-ylidene))- bis(pentafluorophenyl)-gold(iii) pentane solvate 4:1'
_space_group_crystal_system monoclinic
_space_group_IT_number 15
_space_group_name_Hall '-C 2yc'
_space_group_name_H-M_alt 'C 1 2/c 1'
_atom_sites_solution_hydrogens geom
_atom_sites_solution_primary direct
_audit_creation_date 2016-05-31
_audit_creation_method
;
Olex2 1.2
(compiled 2016.02.19 svn.r3266 for OlexSys, GUI svn.r5155)
;
_audit_update_record
;
2016-12-14 deposited with the CCDC.
2017-03-15 downloaded from the CCDC.
;
_cell_angle_alpha 90
_cell_angle_beta 102.587(5)
_cell_angle_gamma 90
_cell_formula_units_Z 2
_cell_length_a 31.2423(17)
_cell_length_b 13.2690(7)
_cell_length_c 14.5873(7)
_cell_measurement_reflns_used 7512
_cell_measurement_temperature 183(1)
_cell_measurement_theta_max 32.3
_cell_measurement_theta_min 2.1
_cell_volume 5901.9(5)
_computing_cell_refinement
;
CrysAlisPro, Agilent Technologies,
Version 1.171.36.20 (release 27-06-2012 CrysAlis171 .NET)
(compiled Jul 11 2012,15:38:31)
;
_computing_data_collection
;
CrysAlisPro, Agilent Technologies,
Version 1.171.36.20 (release 27-06-2012 CrysAlis171 .NET)
(compiled Jul 11 2012,15:38:31)
;
_computing_data_reduction
;
CrysAlisPro, Agilent Technologies,
Version 1.171.36.20 (release 27-06-2012 CrysAlis171 .NET)
(compiled Jul 11 2012,15:38:31)
;
_computing_molecular_graphics 'Olex2 (Dolomanov et al., 2009)'
_computing_publication_material 'Olex2 (Dolomanov et al., 2009)'
_computing_structure_refinement 'ShelXL 2014/7 (Sheldrick, 2015)'
_computing_structure_solution 'ShelXS-97 (Sheldrick, 2008)'
_diffrn_ambient_temperature 183(1)
_diffrn_detector_area_resol_mean 10.3801
_diffrn_measured_fraction_theta_full 0.999
_diffrn_measured_fraction_theta_max 0.999
_diffrn_measurement_details
;
#__ type_ start__ end____ width___ exp.time_
  1 omega  -15.00  114.60   0.8000   40.0000
omega____ theta____ kappa____ phi______ frames
    -       24.3129   77.0000  -60.0000 162

#__ type_ start__ end____ width___ exp.time_
  2 omega  -15.00  114.60   0.8000   40.0000
omega____ theta____ kappa____ phi______ frames
    -       24.3129   77.0000   60.0000 162

#__ type_ start__ end____ width___ exp.time_
  3 omega  -64.00   65.60   0.8000   40.0000
omega____ theta____ kappa____ phi______ frames
    -      -24.9379   77.0000 -180.0000 162

#__ type_ start__ end____ width___ exp.time_
  4 omega  -60.00   47.20   0.8000   40.0000
omega____ theta____ kappa____ phi______ frames
    -       24.3129  -37.0000  -30.0000 134
;
_diffrn_measurement_device_type 'SuperNova, Dual, Cu at zero, Atlas'
_diffrn_measurement_method '\w scans'
_diffrn_orient_matrix_UB_11 -0.0171693000
_diffrn_orient_matrix_UB_12 -0.0344022000
_diffrn_orient_matrix_UB_13 0.0017774000
_diffrn_orient_matrix_UB_21 0.0023820000
_diffrn_orient_matrix_UB_22 0.0101124000
_diffrn_orient_matrix_UB_23 0.0485830000
_diffrn_orient_matrix_UB_31 -0.0155402000
_diffrn_orient_matrix_UB_32 0.0396230000
_diffrn_orient_matrix_UB_33 -0.0108330000
_diffrn_radiation_monochromator mirror
_diffrn_radiation_type MoK\a
_diffrn_radiation_wavelength 0.71073
_diffrn_reflns_av_unetI/netI 0.0456
_diffrn_reflns_Laue_measured_fraction_full 0.999
_diffrn_reflns_Laue_measured_fraction_max 0.999
_diffrn_reflns_limit_h_max 38
_diffrn_reflns_limit_h_min -38
_diffrn_reflns_limit_k_max 16
_diffrn_reflns_limit_k_min -16
_diffrn_reflns_limit_l_max 18
_diffrn_reflns_limit_l_min -18
_diffrn_reflns_number 16439
_diffrn_reflns_point_group_measured_fraction_full 0.999
_diffrn_reflns_point_group_measured_fraction_max 0.999
_diffrn_reflns_theta_full 25.242
_diffrn_reflns_theta_max 26.370
_diffrn_reflns_theta_min 2.105
_diffrn_source 'SuperNova (Mo) X-ray Source'
_exptl_absorpt_coefficient_mu 5.074
_exptl_absorpt_correction_T_max 0.793
_exptl_absorpt_correction_T_min 0.470
_exptl_absorpt_correction_type analytical
_exptl_absorpt_process_details
;
CrysAlisPro, Agilent Technologies,
Version 1.171.36.20 (release 27-06-2012 CrysAlis171 .NET)
(compiled Jul 11 2012,15:38:31)
Analytical numeric absorption correction using a multifaceted crystal
model based on expressions derived by R.C. Clark & J.S. Reid.
(Clark, R. C. & Reid, J. S. (1995). Acta Cryst. A51, 887-897)
;
_exptl_crystal_colour colourless
_exptl_crystal_density_diffrn 1.793
_exptl_crystal_description plate
_exptl_crystal_F_000 3044
_exptl_crystal_preparation ', Luminescent'
_exptl_crystal_size_max 0.20
_exptl_crystal_size_mid 0.15
_exptl_crystal_size_min 0.05
_refine_diff_density_max 1.824
_refine_diff_density_min -0.642
_refine_diff_density_rms 0.157
_refine_ls_extinction_method none
_refine_ls_goodness_of_fit_ref 1.049
_refine_ls_hydrogen_treatment constr
_refine_ls_matrix_type full
_refine_ls_number_parameters 475
_refine_ls_number_reflns 16439
_refine_ls_number_restraints 532
_refine_ls_restrained_S_all 1.039
_refine_ls_R_factor_all 0.0800
_refine_ls_R_factor_gt 0.0454
_refine_ls_shift/su_max 0.000
_refine_ls_shift/su_mean 0.000
_refine_ls_structure_factor_coef Fsqd
_refine_ls_weighting_details 'w=1/[\s^2^(Fo^2^)+(0.0763P)^2^+11.5515P] where P=(Fo^2^+2Fc^2^)/3'
_refine_ls_weighting_scheme calc
_refine_ls_wR_factor_gt 0.1252
_refine_ls_wR_factor_ref 0.1379
_reflns_Friedel_coverage 0.000
_reflns_number_gt 10611
_reflns_number_total 16439
_reflns_threshold_expression 'I > 2\s(I)'
_cod_data_source_file c6tc05551f2.cif
_cod_data_source_block 2a_CCDC-1497783
_cod_database_code 7236471
_shelx_space_group_comment
;
The symmetry employed for this shelxl refinement is uniquely defined
by the following loop, which should always be used as a source of
symmetry information in preference to the above space-group names.
They are only intended as comments.
;
_olex2_refinement_description
;
1. Twinned data refinement
 Scales: 0.5451(10) 0.4549(10)
2. Fixed Uiso
 At 1.2 times of:
  All C(H) groups, All C(H,H) groups
 At 1.5 times of:
  All C(H,H,H) groups
3. Restrained distances
 C29-C30 = C30-C31 = C31-C32 = C32-C33
 1.54 with sigma of 0.01
 Au1-C23A \\sim Au1-C23B
 with sigma of 0.005
 C25B-F8B \\sim C27B-F8B
 with sigma of 0.01
 C28A-F10A \\sim C28B-F10B
 with sigma of 0.005
4. Restrained planarity
 C23A, C24A, C25A, C26A, C27A, C28A, F6A, F7A, F8A, F9A, F10A
 with sigma of 0.002
 C23B, C24B, C25B, C26B, C27B, C28B, F6B, F8B, F9B, F10B
 with sigma of 0.002
5. Uiso/Uaniso restraints and constraints
C23A \\sim C24A \\sim C25A \\sim C26A \\sim C27A \\sim C28A \\sim C23B \\sim
C24B \\sim C25B \\sim C26B \\sim C27B \\sim C28B: within 3A with sigma of 0.005
and sigma for terminal atoms of 0.01
F6A \\sim F6B \\sim F7A \\sim F7B \\sim F8A \\sim F8B \\sim F9A \\sim F9B \\sim
F10A \\sim F10B: within 3A with sigma of 0.005 and sigma for terminal atoms of
0.01
Uiso(C29) = Uiso(C30) = Uiso(C31) = Uiso(C32) = Uiso(C33)
6. Others
 Sof(C23B)=Sof(C24B)=Sof(C25B)=Sof(C26B)=Sof(C27B)=Sof(C28B)=Sof(F6B)=Sof(F8B)=
 Sof(F9B)=Sof(F10B)=Sof(F7B)=1-FVAR(1)
 Sof(C23A)=Sof(C24A)=Sof(C25A)=Sof(C26A)=Sof(C27A)=Sof(C28A)=Sof(F6A)=Sof(F7A)=
 Sof(F8A)=Sof(F9A)=Sof(F10A)=FVAR(1)
 Fixed Sof: C31(0.25) H31A(0.25) H31B(0.25) C33(0.25) H33A(0.25) H33B(0.25)
 H33C(0.25) C30(0.25) H30A(0.25) H30B(0.25) C32(0.25) H32A(0.25) H32B(0.25)
 C29(0.25) H29A(0.25) H29B(0.25) H29C(0.25)
7.a Secondary CH2 refined with riding coordinates:
 C31(H31A,H31B), C30(H30A,H30B), C32(H32A,H32B)
7.b Aromatic/amide H refined with riding coordinates:
 C2(H2), C3(H3), C9(H9), C10(H10), C11(H11), C12(H12), C14(H14), C15(H15)
7.c Fitted hexagon refined as free rotating group:
 C23A(C24A,C25A,C26A,C27A,C28A), C23B(C24B,C25B,C26B,C27B,C28B)
7.d Idealised Me refined as rotating group:
 C16(H16A,H16B,H16C), C33(H33A,H33B,H33C), C29(H29A,H29B,H29C)
;
_shelx_shelxl_version_number 2014/7

loop_
_space_group_symop_operation_xyz
'x, y, z'
'-x, y, -z+1/2'
'x+1/2, y+1/2, z'
'-x+1/2, y+1/2, -z+1/2'
'-x, -y, -z'
'x, -y, z-1/2'
'-x+1/2, -y+1/2, -z'
'x+1/2, -y+1/2, z-1/2'

loop_
_atom_site_label
_atom_site_type_symbol
_atom_site_fract_x
_atom_site_fract_y
_atom_site_fract_z
_atom_site_U_iso_or_equiv
_atom_site_adp_type
_atom_site_occupancy
_atom_site_site_symmetry_order
_atom_site_calc_flag
_atom_site_refinement_flags_posn
_atom_site_refinement_flags_adp
_atom_site_refinement_flags_occupancy
_atom_site_disorder_assembly
_atom_site_disorder_group
Au1 Au 0.09492(2) 0.24871(3) 0.23465(2) 0.03653(13) Uani 1 1 d D . . . .
C1 C 0.0349(3) 0.1927(6) 0.1670(6) 0.0286(18) Uani 1 1 d . . . . .
C2 C -0.0023(3) 0.2453(7) 0.1221(6) 0.0360(18) Uani 1 1 d . . . . .
H2 H -0.0015 0.3154 0.1223 0.043 Uiso 1 1 calc R . . . .
C3 C -0.0401(3) 0.1983(6) 0.0776(6) 0.034(2) Uani 1 1 d . . . . .
H3 H -0.0644 0.2356 0.0485 0.041 Uiso 1 1 calc R . . . .
C4 C -0.0414(3) 0.0926(6) 0.0767(6) 0.034(2) Uani 1 1 d . . . . .
C5 C -0.0044(3) 0.0408(6) 0.1214(6) 0.0296(19) Uani 1 1 d . . . . .
C6 C 0.0333(3) 0.0897(6) 0.1654(6) 0.0320(19) Uani 1 1 d . . . . .
C7 C -0.0532(3) -0.0756(7) 0.0638(6) 0.036(2) Uani 1 1 d . . . . .
C8 C -0.0731(3) 0.0158(6) 0.0385(6) 0.035(2) Uani 1 1 d . . . . .
C9 C -0.1166(3) 0.0159(7) -0.0125(7) 0.042(2) Uani 1 1 d . . . . .
H9 H -0.1313 0.0761 -0.0304 0.051 Uiso 1 1 calc R . . . .
C10 C -0.1368(3) -0.0747(8) -0.0353(7) 0.048(3) Uani 1 1 d . . . . .
H10 H -0.1657 -0.0761 -0.0690 0.058 Uiso 1 1 calc R . . . .
C11 C -0.1147(4) -0.1653(8) -0.0087(7) 0.053(3) Uani 1 1 d . . . . .
H11 H -0.1292 -0.2259 -0.0256 0.063 Uiso 1 1 calc R . . . .
C12 C -0.0729(3) -0.1670(7) 0.0410(7) 0.044(2) Uani 1 1 d . . . . .
H12 H -0.0582 -0.2272 0.0588 0.053 Uiso 1 1 calc R . . . .
C13 C 0.1065(3) 0.0969(7) 0.2498(6) 0.037(2) Uani 1 1 d . . . . .
C14 C 0.0829(3) -0.0608(7) 0.2237(6) 0.040(2) Uani 1 1 d . . . . .
H14 H 0.0646 -0.1151 0.2028 0.048 Uiso 1 1 calc R . . . .
C15 C 0.1245(3) -0.0652(7) 0.2709(7) 0.047(3) Uani 1 1 d . . . . .
H15 H 0.1405 -0.1235 0.2898 0.056 Uiso 1 1 calc R . . . .
C16 C 0.1840(3) 0.0628(8) 0.3361(8) 0.060(3) Uani 1 1 d . . . . .
H16A H 0.1953 0.1112 0.2985 0.089 Uiso 1 1 calc GR . . . .
H16B H 0.2029 0.0049 0.3462 0.089 Uiso 1 1 calc GR . . . .
H16C H 0.1827 0.0924 0.3955 0.089 Uiso 1 1 calc GR . . . .
C17 C 0.0760(3) 0.3967(7) 0.2130(7) 0.042(2) Uani 1 1 d . . . . .
C18 C 0.0721(4) 0.4580(8) 0.2848(7) 0.051(3) Uani 1 1 d . . . . .
C19 C 0.0594(5) 0.5561(9) 0.2726(9) 0.069(4) Uani 1 1 d . . . . .
C20 C 0.0494(5) 0.5966(8) 0.1856(10) 0.070(4) Uani 1 1 d . . . . .
C21 C 0.0522(4) 0.5388(8) 0.1096(8) 0.059(3) Uani 1 1 d . . . . .
C22 C 0.0667(4) 0.4399(7) 0.1248(7) 0.052(3) Uani 1 1 d . . . . .
F1 F 0.0696(2) 0.3861(4) 0.0493(4) 0.0681(19) Uani 1 1 d . . . . .
F2 F 0.0426(3) 0.5766(5) 0.0230(5) 0.085(2) Uani 1 1 d . . . . .
F3 F 0.0363(3) 0.6942(5) 0.1722(6) 0.096(3) Uani 1 1 d . . . . .
F4 F 0.0567(3) 0.6146(5) 0.3475(5) 0.103(3) Uani 1 1 d . . . . .
F5 F 0.0810(2) 0.4211(5) 0.3739(4) 0.0682(18) Uani 1 1 d . . . . .
C23A C 0.1578(2) 0.3008(6) 0.3031(11) 0.064(2) Uani 0.775(16) 1 d D U P A 1
C24A C 0.1855(3) 0.3352(7) 0.2470(8) 0.065(2) Uani 0.775(16) 1 d G U P A 1
C25A C 0.2271(3) 0.3709(7) 0.2883(8) 0.066(2) Uani 0.775(16) 1 d G U P A 1
C26A C 0.2409(2) 0.3722(7) 0.3855(8) 0.067(2) Uani 0.775(16) 1 d G U P A 1
C27A C 0.2133(3) 0.3379(6) 0.4415(7) 0.067(2) Uani 0.775(16) 1 d G U P A 1
C28A C 0.1717(3) 0.3022(6) 0.4003(10) 0.065(2) Uani 0.775(16) 1 d DG U P A 1
F6A F 0.1757(4) 0.3370(9) 0.1565(13) 0.094(4) Uani 0.775(16) 1 d . U P A 1
F7A F 0.2543(4) 0.4041(10) 0.2377(9) 0.114(4) Uani 0.775(16) 1 d . U P A 1
F8A F 0.2811(4) 0.4069(9) 0.4236(9) 0.107(4) Uani 0.775(16) 1 d . U P A 1
F9A F 0.2272(5) 0.3400(9) 0.5326(16) 0.097(4) Uani 0.775(16) 1 d . U P A 1
F10A F 0.1463(9) 0.2705(11) 0.453(2) 0.077(3) Uani 0.775(16) 1 d D U P A 1
C23B C 0.1561(6) 0.311(2) 0.302(3) 0.065(2) Uani 0.225(16) 1 d D U P A 2
C24B C 0.1819(9) 0.364(2) 0.253(2) 0.065(2) Uani 0.225(16) 1 d G U P A 2
C25B C 0.2195(8) 0.413(2) 0.301(2) 0.066(2) Uani 0.225(16) 1 d DG U P A 2
C26B C 0.2315(5) 0.4080(19) 0.398(2) 0.066(2) Uani 0.225(16) 1 d G U P A 2
C27B C 0.2057(7) 0.3542(19) 0.448(2) 0.066(2) Uani 0.225(16) 1 d DG U P A 2
C28B C 0.1681(6) 0.3055(19) 0.400(3) 0.066(2) Uani 0.225(16) 1 d DG U P A 2
F6B F 0.1616(16) 0.358(3) 0.146(6) 0.102(6) Uani 0.225(16) 1 d . U P A 2
F8B F 0.2674(13) 0.454(3) 0.444(3) 0.101(6) Uani 0.225(16) 1 d D U P A 2
F9B F 0.2176(18) 0.349(3) 0.544(6) 0.087(6) Uani 0.225(16) 1 d . U P A 2
F10B F 0.147(3) 0.258(4) 0.454(7) 0.081(6) Uani 0.225(16) 1 d D U P A 2
N1 N 0.0723(2) 0.0394(5) 0.2119(5) 0.0354(18) Uani 1 1 d . . . . .
N2 N 0.1392(3) 0.0315(6) 0.2865(5) 0.045(2) Uani 1 1 d . . . . .
O1 O -0.0106(2) -0.0623(4) 0.1145(4) 0.0346(14) Uani 1 1 d . . . . .
F7B F 0.2387(13) 0.479(4) 0.247(3) 0.108(5) Uani 0.225(16) 1 d . U P A 2
C31 C 0.3176(16) 0.144(4) 0.153(3) 0.082(7) Uiso 0.25 1 d D . P B -1
H31A H 0.3392 0.0967 0.1393 0.099 Uiso 0.25 1 calc R . P B -1
H31B H 0.3290 0.2096 0.1426 0.099 Uiso 0.25 1 calc R . P B -1
C33 C 0.2649(18) 0.237(4) 0.035(4) 0.082(7) Uiso 0.25 1 d D . P B -1
H33A H 0.2564 0.2402 -0.0321 0.124 Uiso 0.25 1 calc GR . P B -1
H33B H 0.2881 0.2851 0.0568 0.124 Uiso 0.25 1 calc GR . P B -1
H33C H 0.2402 0.2538 0.0616 0.124 Uiso 0.25 1 calc GR . P B -1
C30 C 0.3264(17) 0.139(4) 0.259(3) 0.082(7) Uiso 0.25 1 d D . P B -1
H30A H 0.3397 0.0733 0.2746 0.099 Uiso 0.25 1 calc R . P B -1
H30B H 0.2976 0.1347 0.2732 0.099 Uiso 0.25 1 calc R . P B -1
C32 C 0.2809(15) 0.132(3) 0.066(3) 0.082(7) Uiso 0.25 1 d D . P B -1
H32A H 0.2918 0.0988 0.0159 0.099 Uiso 0.25 1 calc R . P B -1
H32B H 0.2572 0.0921 0.0798 0.099 Uiso 0.25 1 calc R . P B -1
C29 C 0.3520(17) 0.209(4) 0.335(4) 0.082(7) Uiso 0.25 1 d D . P B -1
H29A H 0.3807 0.2206 0.3230 0.124 Uiso 0.25 1 calc GR . P B -1
H29B H 0.3547 0.1781 0.3952 0.124 Uiso 0.25 1 calc GR . P B -1
H29C H 0.3368 0.2718 0.3332 0.124 Uiso 0.25 1 calc GR . P B -1

loop_
_atom_site_aniso_label
_atom_site_aniso_U_11
_atom_site_aniso_U_22
_atom_site_aniso_U_33
_atom_site_aniso_U_23
_atom_site_aniso_U_13
_atom_site_aniso_U_12
Au1 0.04408(19) 0.03129(18) 0.03515(18) 0.0008(2) 0.01067(13) -0.0047(2)
C1 0.041(5) 0.022(5) 0.025(4) -0.003(3) 0.011(4) -0.004(4)
C2 0.050(5) 0.022(4) 0.038(4) 0.009(5) 0.013(4) 0.002(5)
C3 0.047(5) 0.023(5) 0.032(5) 0.001(4) 0.008(4) 0.010(4)
C4 0.048(5) 0.030(5) 0.026(4) 0.003(4) 0.014(4) 0.000(4)
C5 0.042(5) 0.024(4) 0.025(4) 0.002(4) 0.011(4) 0.003(4)
C6 0.039(5) 0.033(5) 0.025(4) 0.004(4) 0.010(4) 0.007(4)
C7 0.050(6) 0.031(5) 0.030(5) 0.002(4) 0.014(4) 0.000(4)
C8 0.052(6) 0.026(4) 0.031(5) 0.001(4) 0.021(4) -0.002(4)
C9 0.053(6) 0.038(5) 0.038(5) -0.002(4) 0.016(5) -0.001(5)
C10 0.044(6) 0.054(7) 0.044(6) -0.016(5) 0.006(5) -0.013(5)
C11 0.066(7) 0.046(6) 0.050(6) -0.019(5) 0.021(6) -0.023(6)
C12 0.059(6) 0.028(5) 0.050(6) -0.001(4) 0.019(5) -0.002(5)
C13 0.049(6) 0.036(5) 0.030(5) 0.003(4) 0.017(4) 0.007(4)
C14 0.057(6) 0.028(5) 0.037(5) 0.003(4) 0.013(5) 0.001(4)
C15 0.055(6) 0.031(5) 0.054(7) 0.008(5) 0.008(5) 0.013(5)
C16 0.050(6) 0.060(7) 0.064(8) 0.003(6) 0.003(6) 0.016(5)
C17 0.046(6) 0.035(6) 0.041(6) 0.002(4) 0.002(5) -0.007(4)
C18 0.082(8) 0.041(6) 0.030(6) -0.004(5) 0.013(5) -0.011(5)
C19 0.116(11) 0.041(6) 0.053(8) -0.020(6) 0.028(7) -0.005(7)
C20 0.108(11) 0.025(6) 0.082(10) 0.002(6) 0.035(8) -0.003(6)
C21 0.089(9) 0.040(6) 0.051(7) 0.000(5) 0.023(6) -0.010(6)
C22 0.084(8) 0.035(6) 0.037(6) -0.001(5) 0.015(6) -0.002(5)
F1 0.124(6) 0.044(4) 0.039(3) -0.002(3) 0.024(4) 0.006(4)
F2 0.157(7) 0.043(4) 0.060(4) 0.020(3) 0.038(5) 0.014(4)
F3 0.158(8) 0.029(4) 0.106(6) 0.003(4) 0.039(6) 0.011(4)
F4 0.185(9) 0.051(4) 0.078(5) -0.027(4) 0.044(6) 0.011(5)
F5 0.111(5) 0.056(4) 0.042(4) -0.002(3) 0.025(4) -0.006(4)
C23A 0.062(4) 0.057(5) 0.069(4) -0.004(4) 0.009(4) -0.018(4)
C24A 0.062(4) 0.060(5) 0.070(4) -0.004(4) 0.010(4) -0.017(4)
C25A 0.063(4) 0.061(5) 0.072(4) -0.003(4) 0.011(4) -0.018(4)
C26A 0.064(4) 0.062(5) 0.073(4) -0.004(4) 0.008(4) -0.017(4)
C27A 0.064(4) 0.062(5) 0.072(4) -0.004(4) 0.007(4) -0.017(4)
C28A 0.063(4) 0.060(5) 0.070(4) -0.003(4) 0.008(4) -0.017(4)
F6A 0.074(8) 0.142(9) 0.075(6) 0.000(7) 0.033(7) -0.054(6)
F7A 0.077(6) 0.157(9) 0.116(7) 0.000(7) 0.042(5) -0.064(6)
F8A 0.057(6) 0.139(8) 0.116(7) -0.006(7) 0.000(5) -0.047(6)
F9A 0.067(7) 0.129(7) 0.080(7) 0.004(5) -0.014(6) -0.028(5)
F10A 0.066(5) 0.107(7) 0.054(5) 0.015(5) 0.003(4) -0.027(5)
C23B 0.063(4) 0.060(5) 0.071(4) -0.004(4) 0.009(4) -0.017(4)
C24B 0.063(4) 0.060(5) 0.071(4) -0.004(4) 0.009(4) -0.017(4)
C25B 0.063(4) 0.060(5) 0.072(4) -0.004(4) 0.009(4) -0.018(4)
C26B 0.063(4) 0.060(5) 0.071(4) -0.004(4) 0.009(4) -0.017(4)
C27B 0.063(4) 0.060(5) 0.071(4) -0.004(4) 0.008(4) -0.017(4)
C28B 0.063(4) 0.060(5) 0.071(4) -0.003(4) 0.008(4) -0.017(4)
F6B 0.075(12) 0.146(11) 0.095(10) -0.001(10) 0.042(11) -0.054(10)
F8B 0.067(9) 0.132(10) 0.098(9) -0.002(9) 0.005(9) -0.043(9)
F9B 0.066(10) 0.121(9) 0.069(9) 0.004(9) 0.003(9) -0.026(9)
F10B 0.066(10) 0.111(10) 0.061(10) 0.012(10) 0.000(9) -0.028(10)
N1 0.044(5) 0.027(4) 0.036(5) -0.001(3) 0.010(4) 0.003(3)
N2 0.047(5) 0.049(5) 0.040(5) 0.001(4) 0.011(4) 0.014(4)
O1 0.048(4) 0.019(3) 0.037(4) 0.000(3) 0.011(3) -0.002(3)
F7B 0.073(9) 0.147(10) 0.108(8) 0.002(9) 0.028(8) -0.052(8)

loop_
_atom_type_symbol
_atom_type_description
_atom_type_scat_dispersion_real
_atom_type_scat_dispersion_imag
_atom_type_scat_source
C C 0.0033 0.0016 'International Tables Vol C Tables 4.2.6.8 and 6.1.1.4'
H H 0.0000 0.0000 'International Tables Vol C Tables 4.2.6.8 and 6.1.1.4'
Au Au -2.0133 8.8022 'International Tables Vol C Tables 4.2.6.8 and 6.1.1.4'
F F 0.0171 0.0103 'International Tables Vol C Tables 4.2.6.8 and 6.1.1.4'
N N 0.0061 0.0033 'International Tables Vol C Tables 4.2.6.8 and 6.1.1.4'
O O 0.0106 0.0060 'International Tables Vol C Tables 4.2.6.8 and 6.1.1.4'

loop_
_geom_angle_atom_site_label_1
_geom_angle_atom_site_label_2
_geom_angle_atom_site_label_3
_geom_angle
C1 Au1 C23A 177.7(3)
C1 Au1 C23B 178.3(10)
C13 Au1 C1 79.5(4)
C13 Au1 C17 173.5(4)
C13 Au1 C23A 98.4(4)
C13 Au1 C23B 102.1(8)
C17 Au1 C1 94.0(3)
C17 Au1 C23A 88.1(4)
C17 Au1 C23B 84.3(8)
C2 C1 Au1 128.8(6)
C6 C1 Au1 113.3(6)
C6 C1 C2 117.9(8)
C1 C2 H2 118.6
C3 C2 C1 122.8(8)
C3 C2 H2 118.6
C2 C3 H3 120.6
C2 C3 C4 118.8(8)
C4 C3 H3 120.6
C3 C4 C8 136.4(9)
C5 C4 C3 118.3(8)
C5 C4 C8 105.3(7)
C4 C5 O1 111.7(7)
C6 C5 C4 122.0(8)
C6 C5 O1 126.3(8)
C1 C6 C5 120.3(8)
C1 C6 N1 115.7(8)
C5 C6 N1 124.0(8)
C8 C7 O1 110.9(8)
C12 C7 C8 124.1(9)
C12 C7 O1 124.9(8)
C7 C8 C4 106.6(8)
C7 C8 C9 118.3(9)
C9 C8 C4 135.1(9)
C8 C9 H9 120.9
C10 C9 C8 118.2(9)
C10 C9 H9 120.9
C9 C10 H10 119.5
C9 C10 C11 121.0(10)
C11 C10 H10 119.5
C10 C11 H11 119.2
C12 C11 C10 121.6(9)
C12 C11 H11 119.2
C7 C12 H12 121.7
C11 C12 C7 116.7(10)
C11 C12 H12 121.7
N1 C13 Au1 114.2(7)
N1 C13 N2 105.3(8)
N2 C13 Au1 140.4(8)
C15 C14 H14 126.6
C15 C14 N1 106.8(9)
N1 C14 H14 126.6
C14 C15 H15 126.3
C14 C15 N2 107.4(8)
N2 C15 H15 126.3
H16A C16 H16B 109.5
H16A C16 H16C 109.5
H16B C16 H16C 109.5
N2 C16 H16A 109.5
N2 C16 H16B 109.5
N2 C16 H16C 109.5
C18 C17 Au1 121.8(8)
C18 C17 C22 115.9(9)
C22 C17 Au1 122.3(8)
C17 C18 C19 123.1(10)
C17 C18 F5 119.3(9)
F5 C18 C19 117.6(9)
C20 C19 C18 120.3(10)
C20 C19 F4 119.1(11)
F4 C19 C18 120.5(11)
C19 C20 C21 119.8(10)
C19 C20 F3 121.0(11)
F3 C20 C21 119.2(12)
C20 C21 C22 118.5(11)
F2 C21 C20 121.2(10)
F2 C21 C22 120.3(10)
C17 C22 C21 122.4(10)
F1 C22 C17 120.6(9)
F1 C22 C21 116.9(9)
C24A C23A Au1 117.6(8)
C24A C23A C28A 120.0
C28A C23A Au1 122.4(7)
C25A C24A C23A 120.0
F6A C24A C23A 124.7(11)
F6A C24A C25A 115.3(11)
C24A C25A C26A 120.0
F7A C25A C24A 121.9(9)
F7A C25A C26A 118.1(9)
C25A C26A C27A 120.0
F8A C26A C25A 119.0(9)
F8A C26A C27A 121.0(9)
C28A C27A C26A 120.0
F9A C27A C26A 118.7(11)
F9A C27A C28A 121.3(11)
C27A C28A C23A 120.0
F10A C28A C23A 120.7(18)
F10A C28A C27A 119.3(18)
C24B C23B Au1 122(2)
C24B C23B C28B 120.0
C28B C23B Au1 118(2)
C23B C24B F6B 110(3)
C25B C24B C23B 120.0
C25B C24B F6B 130(3)
C26B C25B C24B 120.0
F7B C25B C24B 116(2)
F7B C25B C26B 123(2)
C25B C26B C27B 120.0
F8B C26B C25B 120.0(7)
F8B C26B C27B 120.0(7)
C28B C27B C26B 120.0
F9B C27B C26B 120(3)
F9B C27B C28B 120(3)
C27B C28B C23B 120.0
F10B C28B C23B 126(6)
F10B C28B C27B 114(6)
C13 N1 C6 117.2(7)
C13 N1 C14 110.7(8)
C14 N1 C6 132.1(8)
C13 N2 C15 109.8(8)
C13 N2 C16 124.1(9)
C15 N2 C16 126.2(8)
C5 O1 C7 105.5(6)
H31A C31 H31B 104.6
C30 C31 H31A 101.5
C30 C31 H31B 101.5
C30 C31 C32 142(5)
C32 C31 H31A 101.5
C32 C31 H31B 101.5
H33A C33 H33B 109.5
H33A C33 H33C 109.5
H33B C33 H33C 109.5
C32 C33 H33A 109.5
C32 C33 H33B 109.5
C32 C33 H33C 109.5
C31 C30 H30A 104.3
C31 C30 H30B 104.3
C31 C30 C29 132(4)
H30A C30 H30B 105.6
C29 C30 H30A 104.3
C29 C30 H30B 104.3
C31 C32 H32A 110.3
C31 C32 H32B 110.3
C33 C32 C31 107(4)
C33 C32 H32A 110.3
C33 C32 H32B 110.3
H32A C32 H32B 108.6
C30 C29 H29A 109.5
C30 C29 H29B 109.5
C30 C29 H29C 109.5
H29A C29 H29B 109.5
H29A C29 H29C 109.5
H29B C29 H29C 109.5

loop_
_geom_bond_atom_site_label_1
_geom_bond_atom_site_label_2
_geom_bond_distance
Au1 C1 2.057(8)
Au1 C13 2.051(9)
Au1 C17 2.056(10)
Au1 C23A 2.117(6)
Au1 C23B 2.117(9)
C1 C2 1.392(12)
C1 C6 1.369(11)
C2 H2 0.9300
C2 C3 1.366(12)
C3 H3 0.9300
C3 C4 1.402(12)
C4 C5 1.380(12)
C4 C8 1.447(12)
C5 C6 1.374(12)
C5 O1 1.383(9)
C6 N1 1.426(11)
C7 C8 1.377(12)
C7 C12 1.368(12)
C7 O1 1.384(10)
C8 C9 1.398(13)
C9 H9 0.9300
C9 C10 1.365(12)
C10 H10 0.9300
C10 C11 1.399(14)
C11 H11 0.9300
C11 C12 1.349(13)
C12 H12 0.9300
C13 N1 1.331(12)
C13 N2 1.357(11)
C14 H14 0.9300
C14 C15 1.332(13)
C14 N1 1.372(11)
C15 H15 0.9300
C15 N2 1.366(12)
C16 H16A 0.9600
C16 H16B 0.9600
C16 H16C 0.9600
C16 N2 1.488(13)
C17 C18 1.353(13)
C17 C22 1.380(13)
C18 C19 1.361(15)
C18 F5 1.360(11)
C19 C20 1.350(16)
C19 F4 1.357(12)
C20 C21 1.367(15)
C20 F3 1.360(12)
C21 C22 1.390(14)
C21 F2 1.331(12)
C22 F1 1.332(11)
C23A C24A 1.3900
C23A C28A 1.3900
C24A C25A 1.3900
C24A F6A 1.29(2)
C25A C26A 1.3900
C25A F7A 1.318(14)
C26A C27A 1.3900
C26A F8A 1.338(12)
C27A C28A 1.3900
C27A F9A 1.31(2)
C28A F10A 1.291(9)
C23B C24B 1.3900
C23B C28B 1.3900
C24B C25B 1.3900
C24B F6B 1.55(8)
C25B C26B 1.3900
C25B F7B 1.39(5)
C26B C27B 1.3900
C26B F8B 1.32(4)
C27B C28B 1.3900
C27B F9B 1.38(9)
C28B F10B 1.291(11)
C31 H31A 0.9700
C31 H31B 0.9700
C31 C30 1.518(17)
C31 C32 1.521(17)
C33 H33A 0.9600
C33 H33B 0.9600
C33 H33C 0.9600
C33 C32 1.519(17)
C30 H30A 0.9700
C30 H30B 0.9700
C30 C29 1.526(17)
C32 H32A 0.9700
C32 H32B 0.9700
C29 H29A 0.9600
C29 H29B 0.9600
C29 H29C 0.9600

loop_
_diffrn_oxdiff_twin_id
_diffrn_oxdiff_twin_ratio
_diffrn_oxdiff_twin_reflns_isolated
_diffrn_oxdiff_twin_reflns_overlapped
1 0.5364 16842 22633
2 0.4636 16870 22633

loop_
_twin_individual_id
_twin_individual_mass_fraction_refined
1 0.5451(10)
2 0.4549(10)
